data_7152662
loop_
_publ_author_name
'McIntosh, Melissa L.'
'Naffziger, Michael R.'
'Ashburn, Bradley O.'
'Zakharov, Lev N.'
'Carter, Rich G.'

_publ_section_title
;
 Highly regioselective nitrile oxide dipolar cycloadditions with
 ortho-nitrophenyl alkynes.
;
_journal_issue 46
_journal_name_full 'Organic &amp; biomolecular chemistry'
_journal_page_first 9204
_journal_page_last 9213
_journal_paper_doi 10.1039/c2ob26267c
_journal_volume 10
_journal_year 2012
_chemical_formula_sum 'C18 H14 Br Cl N2 O3'
_chemical_formula_weight 421.67
_chemical_name_systematic
;

?

;
_space_group_IT_number 2
_symmetry_cell_setting triclinic
_symmetry_space_group_name_Hall '-P 1'
_symmetry_space_group_name_H-M 'P -1'
_atom_sites_solution_hydrogens geom
_atom_sites_solution_primary direct
_atom_sites_solution_secondary difmap
_audit_creation_method SHELXLTL
_cell_angle_alpha 78.9380(10)
_cell_angle_beta 87.6670(10)
_cell_angle_gamma 75.9210(10)
_cell_formula_units_Z 2
_cell_length_a 7.1538(6)
_cell_length_b 8.3848(7)
_cell_length_c 15.2827(13)
_cell_measurement_reflns_used 3126
_cell_measurement_temperature 173(2)
_cell_measurement_theta_max 25.04
_cell_measurement_theta_min 2.55
_cell_volume 872.63(13)
_computing_cell_refinement 'Bruker SAINT'
_computing_data_collection 'Bruker SMART'
_computing_data_reduction 'Bruker SAINT'
_computing_molecular_graphics 'Bruker SHELXTL'
_computing_publication_material 'Bruker SHELXTL'
_computing_structure_refinement 'Bruker SHELXTL'
_computing_structure_solution 'Bruker SHELXTL'
_diffrn_ambient_temperature 173(2)
_diffrn_measured_fraction_theta_full 0.993
_diffrn_measured_fraction_theta_max 0.993
_diffrn_measurement_device_type 'CCD area detector Bruker Apex'
_diffrn_measurement_method 'phi and omega scans'
_diffrn_radiation_monochromator graphite
_diffrn_radiation_source 'fine-focus sealed tube'
_diffrn_radiation_type MoK\a
_diffrn_radiation_wavelength 0.71073
_diffrn_reflns_av_R_equivalents 0.0246
_diffrn_reflns_av_sigmaI/netI 0.0340
_diffrn_reflns_limit_h_max 9
_diffrn_reflns_limit_h_min -9
_diffrn_reflns_limit_k_max 10
_diffrn_reflns_limit_k_min -10
_diffrn_reflns_limit_l_max 19
_diffrn_reflns_limit_l_min -19
_diffrn_reflns_number 9826
_diffrn_reflns_theta_full 27.00
_diffrn_reflns_theta_max 27.00
_diffrn_reflns_theta_min 1.36
_exptl_absorpt_coefficient_mu 2.528
_exptl_absorpt_correction_T_max 0.8840
_exptl_absorpt_correction_T_min 0.5821
_exptl_absorpt_correction_type multi-scan
_exptl_absorpt_process_details SADABS
_exptl_crystal_colour colorless
_exptl_crystal_density_diffrn 1.605
_exptl_crystal_density_method 'not measured'
_exptl_crystal_description plate
_exptl_crystal_F_000 424
_exptl_crystal_size_max 0.24
_exptl_crystal_size_mid 0.14
_exptl_crystal_size_min 0.05
_refine_diff_density_max 0.696
_refine_diff_density_min -0.598
_refine_diff_density_rms 0.088
_refine_ls_extinction_method none
_refine_ls_goodness_of_fit_ref 1.040
_refine_ls_hydrogen_treatment constr
_refine_ls_matrix_type full
_refine_ls_number_parameters 243
_refine_ls_number_reflns 3785
_refine_ls_number_restraints 10
_refine_ls_restrained_S_all 1.044
_refine_ls_R_factor_all 0.0514
_refine_ls_R_factor_gt 0.0431
_refine_ls_shift/su_max 0.000
_refine_ls_shift/su_mean 0.000
_refine_ls_structure_factor_coef Fsqd
_refine_ls_weighting_details 'calc w=1/[\s^2^(Fo^2^)+(0.0621P)^2^+0.7260P] where P=(Fo^2^+2Fc^2^)/3'
_refine_ls_weighting_scheme calc
_refine_ls_wR_factor_gt 0.1072
_refine_ls_wR_factor_ref 0.1128
_reflns_number_gt 3270
_reflns_number_total 3785
_reflns_threshold_expression >2sigma(I)
_cod_data_source_file c2ob26267c.txt
_cod_data_source_block rc46
_cod_depositor_comments
;
The following automatic conversions were performed:

'_symmetry_cell_setting' value 'Triclinic' changed to 'triclinic'
according to /home/saulius/struct/CIF-dictionaries/cif_core.dic
dictionary named 'cif_core.dic' version 2.4.2 from 2011-04-26.

Automatic conversion script
Id: cif_fix_values 1891 2012-01-12 08:04:46Z andrius 
;
_cod_original_sg_symbol_H-M P-1
_cod_database_code 7152662

loop_
_symmetry_equiv_pos_as_xyz
'x, y, z'
'-x, -y, -z'

loop_
_atom_site_label
_atom_site_type_symbol
_atom_site_fract_x
_atom_site_fract_y
_atom_site_fract_z
_atom_site_U_iso_or_equiv
_atom_site_adp_type
_atom_site_occupancy
_atom_site_symmetry_multiplicity
_atom_site_calc_flag
_atom_site_refinement_flags
_atom_site_disorder_assembly
_atom_site_disorder_group
Br1 Br 0.55673(4) 0.28513(4) 0.24419(2) 0.03397(13) Uani 1 1 d . . .
O1 O 0.0013(3) 0.3204(3) 0.31182(16) 0.0391(6) Uani 1 1 d . . .
N1 N -0.0110(4) 0.2999(4) 0.22317(19) 0.0382(7) Uani 1 1 d . . .
Cl1 Cl 0.20224(18) 0.66662(14) 0.33710(9) 0.0453(4) Uani 0.854(6) 1 d PD A 1
C1 C 0.2315(5) 0.5068(4) 0.4296(2) 0.0309(7) Uani 0.50 1 d PD A 1
C1A C 0.2315(5) 0.5068(4) 0.4296(2) 0.0309(7) Uani 0.50 1 d PD A 2
N2A N 0.209(4) 0.647(3) 0.3565(14) 0.18(4) Uiso 0.146(6) 1 d PD A 2
O2A O 0.102(3) 0.644(2) 0.2991(12) 0.042(5) Uiso 0.146(6) 1 d PD A 2
O3A O 0.301(4) 0.750(4) 0.358(2) 0.099(10) Uiso 0.146(6) 1 d PD A 2
C2 C 0.2614(5) 0.5413(5) 0.5123(2) 0.0366(8) Uani 1 1 d . . .
H2A H 0.2644 0.6515 0.5181 0.044 Uiso 1 1 calc R A 1
C3 C 0.2867(5) 0.4151(5) 0.5857(2) 0.0392(8) Uani 1 1 d . A .
H3A H 0.3070 0.4381 0.6426 0.047 Uiso 1 1 calc R . .
C4 C 0.2827(5) 0.2544(5) 0.5775(2) 0.0382(8) Uani 1 1 d . . .
H4A H 0.3014 0.1668 0.6283 0.046 Uiso 1 1 calc R A 1
C5 C 0.2514(5) 0.2233(4) 0.4947(2) 0.0324(7) Uani 0.50 1 d PD A 1
O2 O 0.2743(11) 0.0051(5) 0.4228(4) 0.120(3) Uani 0.854(6) 1 d PD A 1
O3 O 0.2288(12) -0.0426(6) 0.5546(3) 0.141(3) Uani 0.854(6) 1 d PD A 1
N2 N 0.2407(11) 0.0479(8) 0.4901(5) 0.0372(15) Uani 0.854(6) 1 d PD A 1
C5A C 0.2514(5) 0.2233(4) 0.4947(2) 0.0324(7) Uani 0.50 1 d PD A 2
Cl1A Cl 0.272(2) 0.0212(18) 0.4783(13) 0.051(4) Uiso 0.146(6) 1 d PD A 2
C6 C 0.2256(4) 0.3469(4) 0.4178(2) 0.0281(6) Uani 1 1 d . . .
C7 C 0.1856(5) 0.3184(4) 0.3294(2) 0.0292(7) Uani 1 1 d . A .
C8 C 0.2926(4) 0.2977(4) 0.2562(2) 0.0275(6) Uani 1 1 d . . .
C9 C 0.1640(4) 0.2868(4) 0.1903(2) 0.0280(6) Uani 1 1 d . A .
C10 C 0.2041(4) 0.2612(4) 0.0975(2) 0.0277(6) Uani 1 1 d . . .
C11 C 0.2055(5) 0.1056(4) 0.0761(2) 0.0335(7) Uani 1 1 d . A .
C12 C 0.2437(5) 0.0831(4) -0.0110(2) 0.0377(8) Uani 1 1 d . . .
H12A H 0.2468 -0.0226 -0.0257 0.045 Uiso 1 1 calc R A .
C13 C 0.2775(5) 0.2111(5) -0.0771(2) 0.0377(8) Uani 1 1 d . A .
C14 C 0.2762(5) 0.3633(4) -0.0544(2) 0.0350(7) Uani 1 1 d . . .
H14A H 0.3005 0.4513 -0.0992 0.042 Uiso 1 1 calc R A .
C15 C 0.2403(4) 0.3912(4) 0.0320(2) 0.0296(7) Uani 1 1 d . A .
C16 C 0.1667(7) -0.0370(5) 0.1462(3) 0.0490(10) Uani 1 1 d . . .
H16A H 0.1736 -0.1349 0.1189 0.073 Uiso 1 1 calc R A .
H16B H 0.0379 -0.0027 0.1711 0.073 Uiso 1 1 calc R . .
H16D H 0.2633 -0.0655 0.1939 0.073 Uiso 1 1 calc R . .
C17 C 0.3091(7) 0.1884(6) -0.1731(3) 0.0590(12) Uani 1 1 d . . .
H17A H 0.3307 0.2917 -0.2097 0.088 Uiso 1 1 calc R A .
H17C H 0.1951 0.1627 -0.1951 0.088 Uiso 1 1 calc R . .
H17B H 0.4218 0.0961 -0.1764 0.088 Uiso 1 1 calc R . .
C18 C 0.2374(5) 0.5606(4) 0.0528(3) 0.0381(8) Uani 1 1 d . . .
H18A H 0.2663 0.6342 -0.0013 0.057 Uiso 1 1 calc R A .
H18B H 0.3344 0.5481 0.0987 0.057 Uiso 1 1 calc R . .
H18C H 0.1096 0.6095 0.0746 0.057 Uiso 1 1 calc R . .

loop_
_atom_site_aniso_label
_atom_site_aniso_U_11
_atom_site_aniso_U_22
_atom_site_aniso_U_33
_atom_site_aniso_U_23
_atom_site_aniso_U_13
_atom_site_aniso_U_12
Br1 0.02594(18) 0.0479(2) 0.03074(19) -0.01027(14) 0.00103(12) -0.01180(14)
O1 0.0303(12) 0.0626(16) 0.0317(13) -0.0177(12) 0.0058(10) -0.0193(11)
N1 0.0345(15) 0.0565(19) 0.0297(15) -0.0156(13) -0.0009(12) -0.0168(14)
Cl1 0.0615(8) 0.0336(6) 0.0414(7) 0.0017(5) -0.0024(5) -0.0190(5)
C1 0.0318(17) 0.0303(17) 0.0300(17) -0.0027(13) 0.0022(13) -0.0093(13)
C1A 0.0318(17) 0.0303(17) 0.0300(17) -0.0027(13) 0.0022(13) -0.0093(13)
C2 0.0394(19) 0.0368(19) 0.0380(19) -0.0162(15) 0.0039(15) -0.0109(15)
C3 0.0377(19) 0.053(2) 0.0292(18) -0.0159(16) 0.0012(14) -0.0090(16)
C4 0.0409(19) 0.045(2) 0.0248(17) -0.0024(15) 0.0004(14) -0.0071(16)
C5 0.0315(17) 0.0313(17) 0.0327(17) -0.0050(14) 0.0027(13) -0.0054(13)
O2 0.265(8) 0.046(2) 0.062(3) -0.019(2) 0.013(4) -0.057(4)
O3 0.325(10) 0.057(3) 0.054(3) 0.013(2) -0.041(4) -0.085(4)
N2 0.046(3) 0.027(3) 0.033(3) 0.000(2) 0.003(2) -0.003(2)
C5A 0.0315(17) 0.0313(17) 0.0327(17) -0.0050(14) 0.0027(13) -0.0054(13)
C6 0.0270(15) 0.0333(17) 0.0241(15) -0.0055(12) 0.0044(12) -0.0080(13)
C7 0.0282(16) 0.0336(17) 0.0280(16) -0.0066(13) 0.0008(12) -0.0111(13)
C8 0.0252(15) 0.0318(17) 0.0267(15) -0.0054(13) 0.0007(12) -0.0093(13)
C9 0.0286(16) 0.0288(16) 0.0285(16) -0.0059(13) 0.0005(12) -0.0103(13)
C10 0.0271(15) 0.0323(17) 0.0249(15) -0.0039(13) -0.0026(12) -0.0102(13)
C11 0.0425(19) 0.0310(17) 0.0274(16) -0.0015(13) -0.0068(14) -0.0112(14)
C12 0.047(2) 0.0336(18) 0.0337(18) -0.0113(14) -0.0065(15) -0.0069(15)
C13 0.0323(18) 0.050(2) 0.0285(17) -0.0097(15) 0.0009(14) -0.0045(15)
C14 0.0316(17) 0.0411(19) 0.0296(17) 0.0041(14) -0.0008(13) -0.0119(14)
C15 0.0245(15) 0.0301(17) 0.0341(17) -0.0022(13) -0.0046(13) -0.0088(13)
C16 0.078(3) 0.035(2) 0.037(2) 0.0018(16) -0.0094(19) -0.025(2)
C17 0.066(3) 0.078(3) 0.035(2) -0.020(2) 0.009(2) -0.016(2)
C18 0.0376(19) 0.0298(17) 0.048(2) -0.0031(15) -0.0050(16) -0.0129(15)

loop_
_atom_type_symbol
_atom_type_description
_atom_type_scat_dispersion_real
_atom_type_scat_dispersion_imag
_atom_type_scat_source
C C 0.0033 0.0016 'International Tables Vol C Tables 4.2.6.8 and 6.1.1.4'
H H 0.0000 0.0000 'International Tables Vol C Tables 4.2.6.8 and 6.1.1.4'
N N 0.0061 0.0033 'International Tables Vol C Tables 4.2.6.8 and 6.1.1.4'
O O 0.0106 0.0060 'International Tables Vol C Tables 4.2.6.8 and 6.1.1.4'
Cl Cl 0.1484 0.1585 'International Tables Vol C Tables 4.2.6.8 and 6.1.1.4'
Br Br -0.2901 2.4595 'International Tables Vol C Tables 4.2.6.8 and 6.1.1.4'

loop_
_geom_angle_atom_site_label_1
_geom_angle_atom_site_label_2
_geom_angle_atom_site_label_3
_geom_angle
C7 O1 N1 108.7(2)
C9 N1 O1 106.2(3)
C2 C1 C6 122.4(3)
C2 C1 Cl1 119.1(3)
C6 C1 Cl1 118.5(2)
O2A N2A O3A 128(2)
C3 C2 C1 119.4(3)
C3 C2 H2A 120.3
C1 C2 H2A 120.3
C2 C3 C4 120.5(3)
C2 C3 H3A 119.8
C4 C3 H3A 119.8
C5 C4 C3 119.1(3)
C5 C4 H4A 120.4
C3 C4 H4A 120.4
C4 C5 C6 122.8(3)
C4 C5 N2 117.0(4)
C6 C5 N2 120.2(4)
O2 N2 O3 122.6(7)
O2 N2 C5 117.5(5)
O3 N2 C5 118.8(6)
C5 C6 C1 115.8(3)
C5 C6 C7 123.9(3)
C1 C6 C7 120.3(3)
C8 C7 O1 109.2(3)
C8 C7 C6 133.9(3)
O1 C7 C6 116.8(3)
C7 C8 C9 105.9(3)
C7 C8 Br1 126.8(2)
C9 C8 Br1 127.3(2)
N1 C9 C8 110.0(3)
N1 C9 C10 120.7(3)
C8 C9 C10 129.3(3)
C15 C10 C11 120.5(3)
C15 C10 C9 120.1(3)
C11 C10 C9 119.4(3)
C12 C11 C10 118.8(3)
C12 C11 C16 119.9(3)
C10 C11 C16 121.2(3)
C13 C12 C11 121.6(3)
C13 C12 H12A 119.2
C11 C12 H12A 119.2
C14 C13 C12 118.5(3)
C14 C13 C17 120.1(3)
C12 C13 C17 121.3(4)
C13 C14 C15 121.9(3)
C13 C14 H14A 119.0
C15 C14 H14A 119.0
C14 C15 C10 118.6(3)
C14 C15 C18 119.7(3)
C10 C15 C18 121.7(3)
C11 C16 H16A 109.5
C11 C16 H16B 109.5
H16A C16 H16B 109.5
C11 C16 H16D 109.5
H16A C16 H16D 109.5
H16B C16 H16D 109.5
C13 C17 H17A 109.5
C13 C17 H17C 109.5
H17A C17 H17C 109.5
C13 C17 H17B 109.5
H17A C17 H17B 109.5
H17C C17 H17B 109.5
C15 C18 H18A 109.5
C15 C18 H18B 109.5
H18A C18 H18B 109.5
C15 C18 H18C 109.5
H18A C18 H18C 109.5
H18B C18 H18C 109.5

loop_
_geom_bond_atom_site_label_1
_geom_bond_atom_site_label_2
_geom_bond_distance
Br1 C8 1.870(3)
O1 C7 1.352(4)
O1 N1 1.407(3)
N1 C9 1.317(4)
Cl1 C1 1.732(3)
C1 C2 1.386(5)
C1 C6 1.397(5)
N2A O2A 1.199(19)
N2A O3A 1.201(19)
C2 C3 1.370(5)
C2 H2A 0.9500
C3 C4 1.384(5)
C3 H3A 0.9500
C4 C5 1.377(5)
C4 H4A 0.9500
C5 C6 1.396(4)
C5 N2 1.506(7)
O2 N2 1.150(8)
O3 N2 1.138(8)
C6 C7 1.467(4)
C7 C8 1.344(4)
C8 C9 1.422(4)
C9 C10 1.481(4)
C10 C15 1.398(4)
C10 C11 1.402(4)
C11 C12 1.388(5)
C11 C16 1.516(5)
C12 C13 1.386(5)
C12 H12A 0.9500
C13 C14 1.384(5)
C13 C17 1.515(5)
C14 C15 1.388(5)
C14 H14A 0.9500
C15 C18 1.509(5)
C16 H16A 0.9800
C16 H16B 0.9800
C16 H16D 0.9800
C17 H17A 0.9800
C17 H17C 0.9800
C17 H17B 0.9800
C18 H18A 0.9800
C18 H18B 0.9800
C18 H18C 0.9800

loop_
_geom_torsion_atom_site_label_1
_geom_torsion_atom_site_label_2
_geom_torsion_atom_site_label_3
_geom_torsion_atom_site_label_4
_geom_torsion
C7 O1 N1 C9 -0.2(4)
C6 C1 C2 C3 0.1(5)
Cl1 C1 C2 C3 -179.4(3)
C1 C2 C3 C4 0.1(5)
C2 C3 C4 C5 -0.6(5)
C3 C4 C5 C6 0.8(5)
C3 C4 C5 N2 -177.7(4)
C4 C5 N2 O2 -156.5(7)
C6 C5 N2 O2 25.0(9)
C4 C5 N2 O3 12.0(9)
C6 C5 N2 O3 -166.6(7)
C4 C5 C6 C1 -0.6(5)
N2 C5 C6 C1 177.8(4)
C4 C5 C6 C7 -177.9(3)
N2 C5 C6 C7 0.6(6)
C2 C1 C6 C5 0.1(5)
Cl1 C1 C6 C5 179.6(2)
C2 C1 C6 C7 177.5(3)
Cl1 C1 C6 C7 -3.1(4)
N1 O1 C7 C8 0.0(4)
N1 O1 C7 C6 176.9(3)
C5 C6 C7 C8 -103.3(5)
C1 C6 C7 C8 79.6(5)
C5 C6 C7 O1 80.8(4)
C1 C6 C7 O1 -96.3(4)
O1 C7 C8 C9 0.1(4)
C6 C7 C8 C9 -176.0(4)
O1 C7 C8 Br1 -179.7(2)
C6 C7 C8 Br1 4.1(6)
O1 N1 C9 C8 0.2(4)
O1 N1 C9 C10 179.1(3)
C7 C8 C9 N1 -0.2(4)
Br1 C8 C9 N1 179.6(2)
C7 C8 C9 C10 -179.0(3)
Br1 C8 C9 C10 0.8(5)
N1 C9 C10 C15 107.9(4)
C8 C9 C10 C15 -73.5(5)
N1 C9 C10 C11 -72.2(4)
C8 C9 C10 C11 106.5(4)
C15 C10 C11 C12 0.1(5)
C9 C10 C11 C12 -179.9(3)
C15 C10 C11 C16 180.0(3)
C9 C10 C11 C16 0.0(5)
C10 C11 C12 C13 -0.9(5)
C16 C11 C12 C13 179.2(4)
C11 C12 C13 C14 1.2(5)
C11 C12 C13 C17 -176.8(4)
C12 C13 C14 C15 -0.6(5)
C17 C13 C14 C15 177.4(3)
C13 C14 C15 C10 -0.2(5)
C13 C14 C15 C18 -179.0(3)
C11 C10 C15 C14 0.5(5)
C9 C10 C15 C14 -179.6(3)
C11 C10 C15 C18 179.2(3)
C9 C10 C15 C18 -0.8(5)
